data_7706760
loop_
_publ_author_name
'Liu, Chengxin'
'Cui, Jin'
'Wang, Yufang'
'Zhang, Mingjie'

_publ_section_title
;
 A new 2D Cu-MOF constructed from carboxylate ligands containing C-H\p
 interactions as a recyclable responsive luminescent sensor for VOCs.
;
_journal_issue 12
_journal_name_full 'Dalton transactions (Cambridge, England : 2003)'
_journal_page_first 4124
_journal_page_last 4128
_journal_paper_doi 10.1039/d0dt04363j
_journal_volume 50
_journal_year 2021
_chemical_formula_moiety 'C28 H18 O4, 2(C5 H9 N O)'
_chemical_formula_sum 'C38 H36 N2 O6'
_chemical_formula_weight 616.69
_space_group_crystal_system monoclinic
_space_group_IT_number 15
_space_group_name_Hall '-C 2yc'
_space_group_name_H-M_alt 'C 1 2/c 1'
_atom_sites_solution_hydrogens geom
_atom_sites_solution_primary dual
_audit_creation_date 2021-01-26
_audit_creation_method
;
Olex2 1.3-alpha
(compiled 2020.11.12 svn.r5f609507 for OlexSys, GUI svn.r6226)
;
_audit_update_record
;
2021-01-31 deposited with the CCDC.	2021-03-03 downloaded from the CCDC.
;
_cell_angle_alpha 90
_cell_angle_beta 90.52(3)
_cell_angle_gamma 90
_cell_formula_units_Z 4
_cell_length_a 23.369(5)
_cell_length_b 7.7632(16)
_cell_length_c 17.150(3)
_cell_measurement_reflns_used 3512
_cell_measurement_temperature 113(2)
_cell_measurement_theta_max 27.8784
_cell_measurement_theta_min 1.7430
_cell_volume 3111.2(11)
_computing_cell_refinement crystalclear
_computing_data_collection crystalclear
_computing_data_reduction crystalclear
_computing_molecular_graphics 'Olex2 1.3-alpha (Dolomanov et al., 2009)'
_computing_publication_material 'Olex2 1.3-alpha (Dolomanov et al., 2009)'
_computing_structure_refinement 'SHELXL 2018/3 (Sheldrick, 2015)'
_computing_structure_solution 'SHELXS-97 (Sheldrick, 1990)'
_diffrn_ambient_temperature 113.15
_diffrn_measured_fraction_theta_full 0.999
_diffrn_measured_fraction_theta_max 0.999
_diffrn_measurement_device_type 'Bruker P4'
_diffrn_measurement_method '\w scans'
_diffrn_radiation_monochromator graphite
_diffrn_radiation_type MoK\a
_diffrn_radiation_wavelength 0.71073
_diffrn_reflns_av_R_equivalents 0.0698
_diffrn_reflns_av_unetI/netI 0.0582
_diffrn_reflns_Laue_measured_fraction_full 0.999
_diffrn_reflns_Laue_measured_fraction_max 0.999
_diffrn_reflns_limit_h_max 30
_diffrn_reflns_limit_h_min -30
_diffrn_reflns_limit_k_max 10
_diffrn_reflns_limit_k_min -9
_diffrn_reflns_limit_l_max 22
_diffrn_reflns_limit_l_min -16
_diffrn_reflns_number 15041
_diffrn_reflns_point_group_measured_fraction_full 0.999
_diffrn_reflns_point_group_measured_fraction_max 0.999
_diffrn_reflns_theta_full 25.242
_diffrn_reflns_theta_max 27.876
_diffrn_reflns_theta_min 1.743
_exptl_absorpt_coefficient_mu 0.089
_exptl_absorpt_correction_T_max 1.0000
_exptl_absorpt_correction_T_min 0.8430
_exptl_absorpt_correction_type multi-scan
_exptl_absorpt_process_details crystalclear
_exptl_crystal_colour colourless
_exptl_crystal_colour_primary colourless
_exptl_crystal_density_diffrn 1.317
_exptl_crystal_description block
_exptl_crystal_F_000 1304
_exptl_crystal_size_max 0.2
_exptl_crystal_size_mid 0.18
_exptl_crystal_size_min 0.12
_refine_diff_density_max 0.241
_refine_diff_density_min -0.228
_refine_diff_density_rms 0.055
_refine_ls_extinction_method none
_refine_ls_goodness_of_fit_ref 1.087
_refine_ls_hydrogen_treatment constr
_refine_ls_matrix_type full
_refine_ls_number_parameters 220
_refine_ls_number_reflns 3708
_refine_ls_number_restraints 0
_refine_ls_restrained_S_all 1.087
_refine_ls_R_factor_all 0.0927
_refine_ls_R_factor_gt 0.0630
_refine_ls_shift/su_max 0.000
_refine_ls_shift/su_mean 0.000
_refine_ls_structure_factor_coef Fsqd
_refine_ls_weighting_details 'w=1/[\s^2^(Fo^2^)+(0.0698P)^2^] where P=(Fo^2^+2Fc^2^)/3'
_refine_ls_weighting_scheme calc
_refine_ls_wR_factor_gt 0.1336
_refine_ls_wR_factor_ref 0.1499
_reflns_Friedel_coverage 0.000
_reflns_number_gt 2612
_reflns_number_total 3708
_reflns_threshold_expression 'I > 2\s(I)'
_cod_data_source_file d0dt04363j2.cif
_cod_data_source_block shelxl_CCDC1
_cod_depositor_comments 'Adding full bibliography for 7706759--7706760.cif.'
_cod_original_cell_volume 3111.1(11)
_cod_database_code 7706760
_shelx_shelxl_version_number 2018/3
_shelx_space_group_comment
;
The symmetry employed for this shelxl refinement is uniquely defined
by the following loop, which should always be used as a source of
symmetry information in preference to the above space-group names.
They are only intended as comments.
;
_shelx_estimated_absorpt_t_max 0.989
_shelx_estimated_absorpt_t_min 0.982
_olex2_refinement_description
;
1. Fixed Uiso
 At 1.2 times of:
  All C(H) groups, All C(H,H) groups, All C(H,H,H,H) groups
 At 1.5 times of:
  All C(H,H,H) groups, All O(H) groups
2. Others
 Sof(H16C)=Sof(H16D)=Sof(H18C)=Sof(H18D)=Sof(C17A)=Sof(H17C)=Sof(H17D)=1-FVAR(1)
 Sof(H16A)=Sof(H16B)=Sof(C17)=Sof(H17A)=Sof(H17B)=Sof(H18A)=Sof(H18B)=FVAR(1)
3.a Secondary CH2 refined with riding coordinates:
 C16(H16A,H16B), C16(H16C,H16D), C17(H17A,H17B), C18(H18A,H18B), C18(H18C,
 H18D), C17A(H17C,H17D)
3.b Aromatic/amide H refined with riding coordinates:
 C4(H4), C5(H5), C6(H6), C7(H7), C10(H10), C11(H11), C13(H13), C14(H14)
3.c Idealised Me refined as rotating group:
 C19(H19A,H19B,H19C)
3.d Idealised tetrahedral OH refined as rotating group:
 O1(H1)
;
_olex2_submission_special_instructions 'No special instructions were received'

loop_
_space_group_symop_operation_xyz
'x, y, z'
'-x, y, -z+1/2'
'x+1/2, y+1/2, z'
'-x+1/2, y+1/2, -z+1/2'
'-x, -y, -z'
'x, -y, z-1/2'
'-x+1/2, -y+1/2, -z'
'x+1/2, -y+1/2, z-1/2'

loop_
_atom_site_label
_atom_site_type_symbol
_atom_site_fract_x
_atom_site_fract_y
_atom_site_fract_z
_atom_site_U_iso_or_equiv
_atom_site_adp_type
_atom_site_occupancy
_atom_site_site_symmetry_order
_atom_site_calc_flag
_atom_site_refinement_flags_posn
_atom_site_refinement_flags_adp
_atom_site_refinement_flags_occupancy
_atom_site_disorder_assembly
_atom_site_disorder_group
O1 O 0.41569(6) 0.06298(19) 0.13626(8) 0.0385(4) Uani 1 1 d . . . . .
H1 H 0.433665 0.112382 0.100438 0.058 Uiso 1 1 calc R U . . .
O2 O 0.41687(7) 0.32573(19) 0.18826(9) 0.0470(5) Uani 1 1 d . . . . .
C1 C 0.40240(8) 0.1764(3) 0.19051(11) 0.0283(4) Uani 1 1 d . . . . .
C2 C 0.36776(8) 0.0979(2) 0.25466(10) 0.0233(4) Uani 1 1 d . . . . .
C3 C 0.32583(8) 0.1949(2) 0.29621(10) 0.0214(4) Uani 1 1 d . . . . .
C4 C 0.31252(8) 0.3696(2) 0.27956(10) 0.0260(4) Uani 1 1 d . . . . .
H4 H 0.333250 0.428604 0.240339 0.031 Uiso 1 1 calc R U . . .
C5 C 0.27061(8) 0.4543(2) 0.31871(11) 0.0285(4) Uani 1 1 d . . . . .
H5 H 0.261931 0.570351 0.305642 0.034 Uiso 1 1 calc R U . . .
C6 C 0.24009(9) 0.3719(3) 0.37818(11) 0.0298(4) Uani 1 1 d . . . . .
H6 H 0.211145 0.432454 0.405420 0.036 Uiso 1 1 calc R U . . .
C7 C 0.25197(8) 0.2056(3) 0.39672(10) 0.0256(4) Uani 1 1 d . . . . .
H7 H 0.231585 0.152073 0.437825 0.031 Uiso 1 1 calc R U . . .
C8 C 0.29407(7) 0.1095(2) 0.35631(9) 0.0210(4) Uani 1 1 d . . . . .
C9 C 0.30648(7) -0.0661(2) 0.37529(10) 0.0206(4) Uani 1 1 d . . . . .
C10 C 0.34782(8) -0.1516(2) 0.33402(11) 0.0245(4) Uani 1 1 d . . . . .
H10 H 0.356774 -0.267455 0.347122 0.029 Uiso 1 1 calc R U . . .
C11 C 0.37701(8) -0.0713(2) 0.27303(11) 0.0260(4) Uani 1 1 d . . . . .
H11 H 0.403855 -0.135905 0.243745 0.031 Uiso 1 1 calc R U . . .
C12 C 0.27666(8) -0.1584(2) 0.43938(10) 0.0212(4) Uani 1 1 d . . . . .
C13 C 0.30913(8) -0.2360(2) 0.49845(10) 0.0219(4) Uani 1 1 d . . . . .
H13 H 0.349676 -0.227437 0.497732 0.026 Uiso 1 1 calc R U . . .
C14 C 0.28275(8) -0.3253(2) 0.55801(10) 0.0226(4) Uani 1 1 d . . . . .
H14 H 0.305535 -0.376537 0.597879 0.027 Uiso 1 1 calc R U . . .
O3 O 0.45944(6) 0.1865(2) 0.01080(8) 0.0377(4) Uani 1 1 d . . . . .
N1 N 0.53010(7) 0.3062(2) -0.06129(9) 0.0285(4) Uani 1 1 d . . . . .
C15 C 0.50915(9) 0.2410(3) 0.00420(11) 0.0286(5) Uani 1 1 d . . . . .
C16 C 0.55495(10) 0.2425(3) 0.06594(12) 0.0398(6) Uani 1 1 d . . . . .
H16A H 0.570942 0.125730 0.074182 0.048 Uiso 0.782(17) 1 calc R U P A 1
H16B H 0.539997 0.286280 0.115998 0.048 Uiso 0.782(17) 1 calc R U P A 1
H16C H 0.557670 0.129064 0.092109 0.048 Uiso 0.218(17) 1 calc R U P A 2
H16D H 0.547128 0.331898 0.105600 0.048 Uiso 0.218(17) 1 calc R U P A 2
C17 C 0.6001(2) 0.3648(8) 0.0326(3) 0.0403(11) Uani 0.782(17) 1 d . . P A 1
H17A H 0.594064 0.484178 0.051099 0.048 Uiso 0.782(17) 1 calc R U P A 1
H17B H 0.639228 0.327422 0.047471 0.048 Uiso 0.782(17) 1 calc R U P A 1
C18 C 0.59062(9) 0.3515(3) -0.05539(12) 0.0366(5) Uani 1 1 d . . . . .
H18A H 0.598525 0.462520 -0.081537 0.044 Uiso 0.782(17) 1 calc R U P A 1
H18B H 0.615026 0.260791 -0.078373 0.044 Uiso 0.782(17) 1 calc R U P A 1
H18C H 0.595774 0.477914 -0.057828 0.044 Uiso 0.218(17) 1 calc R U P A 2
H18D H 0.612492 0.297757 -0.098170 0.044 Uiso 0.218(17) 1 calc R U P A 2
C19 C 0.49955(9) 0.3088(3) -0.13514(12) 0.0396(5) Uani 1 1 d . . . . .
H19A H 0.512303 0.212198 -0.167409 0.059 Uiso 1 1 calc R U . . .
H19B H 0.507305 0.417455 -0.162144 0.059 Uiso 1 1 calc R U . . .
H19C H 0.458380 0.298468 -0.125833 0.059 Uiso 1 1 calc R U . . .
C17A C 0.6100(8) 0.283(4) 0.0220(15) 0.058(6) Uani 0.218(17) 1 d . . P A 2
H17C H 0.633049 0.370091 0.050429 0.070 Uiso 0.218(17) 1 calc R U P A 2
H17D H 0.633354 0.177741 0.015325 0.070 Uiso 0.218(17) 1 calc R U P A 2

loop_
_atom_site_aniso_label
_atom_site_aniso_U_11
_atom_site_aniso_U_22
_atom_site_aniso_U_33
_atom_site_aniso_U_23
_atom_site_aniso_U_13
_atom_site_aniso_U_12
O1 0.0461(9) 0.0386(9) 0.0311(8) 0.0047(6) 0.0199(7) -0.0048(7)
O2 0.0571(11) 0.0323(9) 0.0519(10) 0.0069(7) 0.0234(8) -0.0110(8)
C1 0.0273(10) 0.0303(11) 0.0275(10) 0.0047(8) 0.0045(8) -0.0009(9)
C2 0.0229(9) 0.0251(10) 0.0219(9) 0.0021(7) 0.0024(7) -0.0054(8)
C3 0.0228(9) 0.0226(9) 0.0187(9) 0.0014(7) -0.0024(7) -0.0019(7)
C4 0.0292(10) 0.0245(10) 0.0242(9) 0.0050(8) -0.0031(7) -0.0021(8)
C5 0.0334(11) 0.0207(10) 0.0313(11) 0.0013(8) -0.0053(8) 0.0027(8)
C6 0.0292(10) 0.0276(10) 0.0325(11) -0.0037(8) 0.0004(8) 0.0042(8)
C7 0.0256(10) 0.0274(10) 0.0239(10) -0.0003(8) 0.0037(8) -0.0005(8)
C8 0.0214(9) 0.0233(9) 0.0182(9) 0.0005(7) -0.0007(7) -0.0013(7)
C9 0.0206(9) 0.0220(9) 0.0192(9) 0.0008(7) 0.0010(7) -0.0015(7)
C10 0.0251(10) 0.0218(10) 0.0265(10) 0.0053(8) 0.0040(7) 0.0026(8)
C11 0.0243(10) 0.0273(10) 0.0266(10) 0.0005(8) 0.0081(8) 0.0000(8)
C12 0.0222(9) 0.0193(9) 0.0221(9) -0.0007(7) 0.0048(7) 0.0006(7)
C13 0.0181(9) 0.0220(9) 0.0255(9) 0.0011(7) 0.0041(7) 0.0003(7)
C14 0.0224(9) 0.0248(10) 0.0204(9) 0.0039(7) 0.0007(7) 0.0027(8)
O3 0.0253(8) 0.0548(10) 0.0331(8) 0.0082(7) 0.0077(6) -0.0056(7)
N1 0.0221(8) 0.0385(10) 0.0250(8) 0.0031(7) 0.0033(6) -0.0024(7)
C15 0.0286(11) 0.0327(11) 0.0246(10) 0.0012(8) 0.0059(8) 0.0013(8)
C16 0.0401(13) 0.0466(14) 0.0325(12) 0.0089(10) -0.0040(10) -0.0024(10)
C17 0.030(2) 0.048(3) 0.0428(19) 0.007(2) -0.0102(15) -0.003(2)
C18 0.0236(10) 0.0440(13) 0.0422(12) 0.0091(10) 0.0028(9) -0.0054(9)
C19 0.0311(12) 0.0605(15) 0.0271(11) 0.0075(10) 0.0008(9) -0.0018(10)
C17A 0.033(8) 0.076(16) 0.065(11) 0.037(12) -0.006(7) -0.002(9)

loop_
_atom_type_symbol
_atom_type_description
_atom_type_scat_dispersion_real
_atom_type_scat_dispersion_imag
_atom_type_scat_source
C C 0.0033 0.0016 'International Tables Vol C Tables 4.2.6.8 and 6.1.1.4'
H H 0.0000 0.0000 'International Tables Vol C Tables 4.2.6.8 and 6.1.1.4'
N N 0.0061 0.0033 'International Tables Vol C Tables 4.2.6.8 and 6.1.1.4'
O O 0.0106 0.0060 'International Tables Vol C Tables 4.2.6.8 and 6.1.1.4'

loop_
_geom_angle_atom_site_label_1
_geom_angle_atom_site_label_2
_geom_angle_atom_site_label_3
_geom_angle
_geom_angle_site_symmetry_1
_geom_angle_site_symmetry_3
_geom_angle_publ_flag
C1 O1 H1 109.5 . . ?
O1 C1 C2 112.20(16) . . ?
O2 C1 O1 123.35(17) . . ?
O2 C1 C2 124.44(18) . . ?
C3 C2 C1 121.86(16) . . ?
C11 C2 C1 118.25(16) . . ?
C11 C2 C3 119.89(15) . . ?
C2 C3 C8 118.33(16) . . ?
C4 C3 C2 123.52(16) . . ?
C4 C3 C8 118.11(16) . . ?
C3 C4 H4 119.4 . . ?
C5 C4 C3 121.27(17) . . ?
C5 C4 H4 119.4 . . ?
C4 C5 H5 119.6 . . ?
C4 C5 C6 120.72(18) . . ?
C6 C5 H5 119.6 . . ?
C5 C6 H6 120.0 . . ?
C7 C6 C5 119.94(17) . . ?
C7 C6 H6 120.0 . . ?
C6 C7 H7 119.1 . . ?
C6 C7 C8 121.75(17) . . ?
C8 C7 H7 119.1 . . ?
C7 C8 C3 118.16(16) . . ?
C7 C8 C9 121.96(15) . . ?
C9 C8 C3 119.85(15) . . ?
C8 C9 C12 122.06(15) . . ?
C10 C9 C8 119.02(15) . . ?
C10 C9 C12 118.91(16) . . ?
C9 C10 H10 119.3 . . ?
C9 C10 C11 121.32(17) . . ?
C11 C10 H10 119.3 . . ?
C2 C11 C10 121.48(17) . . ?
C2 C11 H11 119.3 . . ?
C10 C11 H11 119.3 . . ?
C13 C12 C9 119.19(15) . . ?
C14 C12 C9 122.63(16) 7_546 . ?
C14 C12 C13 118.17(16) 7_546 . ?
C12 C13 H13 119.7 . . ?
C14 C13 C12 120.57(16) . . ?
C14 C13 H13 119.7 . . ?
C12 C14 H14 119.4 7_546 . ?
C13 C14 C12 121.27(17) . 7_546 ?
C13 C14 H14 119.4 . . ?
C15 N1 C18 113.39(17) . . ?
C15 N1 C19 124.17(17) . . ?
C19 N1 C18 121.79(16) . . ?
O3 C15 N1 123.94(19) . . ?
O3 C15 C16 126.92(18) . . ?
N1 C15 C16 109.13(17) . . ?
C15 C16 H16A 111.1 . . ?
C15 C16 H16B 111.1 . . ?
C15 C16 H16C 110.8 . . ?
C15 C16 H16D 110.8 . . ?
C15 C16 C17 103.4(2) . . ?
C15 C16 C17A 104.6(8) . . ?
H16A C16 H16B 109.1 . . ?
H16C C16 H16D 108.9 . . ?
C17 C16 H16A 111.1 . . ?
C17 C16 H16B 111.1 . . ?
C17A C16 H16C 110.8 . . ?
C17A C16 H16D 110.8 . . ?
C16 C17 H17A 111.1 . . ?
C16 C17 H17B 111.1 . . ?
H17A C17 H17B 109.0 . . ?
C18 C17 C16 103.4(3) . . ?
C18 C17 H17A 111.1 . . ?
C18 C17 H17B 111.1 . . ?
N1 C18 C17 102.5(2) . . ?
N1 C18 H18A 111.3 . . ?
N1 C18 H18B 111.3 . . ?
N1 C18 H18C 110.7 . . ?
N1 C18 H18D 110.7 . . ?
N1 C18 C17A 105.2(7) . . ?
C17 C18 H18A 111.3 . . ?
C17 C18 H18B 111.3 . . ?
H18A C18 H18B 109.2 . . ?
H18C C18 H18D 108.8 . . ?
C17A C18 H18C 110.7 . . ?
C17A C18 H18D 110.7 . . ?
N1 C19 H19A 109.5 . . ?
N1 C19 H19B 109.5 . . ?
N1 C19 H19C 109.5 . . ?
H19A C19 H19B 109.5 . . ?
H19A C19 H19C 109.5 . . ?
H19B C19 H19C 109.5 . . ?
C16 C17A H17C 110.7 . . ?
C16 C17A H17D 110.7 . . ?
C18 C17A C16 105.1(11) . . ?
C18 C17A H17C 110.7 . . ?
C18 C17A H17D 110.7 . . ?
H17C C17A H17D 108.8 . . ?

loop_
_geom_bond_atom_site_label_1
_geom_bond_atom_site_label_2
_geom_bond_distance
_geom_bond_site_symmetry_2
_geom_bond_publ_flag
O1 H1 0.8400 . ?
O1 C1 1.320(2) . ?
O2 C1 1.208(2) . ?
C1 C2 1.501(2) . ?
C2 C3 1.431(2) . ?
C2 C11 1.368(3) . ?
C3 C4 1.420(3) . ?
C3 C8 1.438(2) . ?
C4 H4 0.9500 . ?
C4 C5 1.361(3) . ?
C5 H5 0.9500 . ?
C5 C6 1.404(3) . ?
C6 H6 0.9500 . ?
C6 C7 1.358(3) . ?
C7 H7 0.9500 . ?
C7 C8 1.420(2) . ?
C8 C9 1.431(2) . ?
C9 C10 1.373(2) . ?
C9 C12 1.490(2) . ?
C10 H10 0.9500 . ?
C10 C11 1.400(2) . ?
C11 H11 0.9500 . ?
C12 C13 1.397(3) . ?
C12 C14 1.395(2) 7_546 ?
C13 H13 0.9500 . ?
C13 C14 1.384(2) . ?
C14 H14 0.9500 . ?
O3 C15 1.242(2) . ?
N1 C15 1.330(2) . ?
N1 C18 1.460(2) . ?
N1 C19 1.448(3) . ?
C15 C16 1.499(3) . ?
C16 H16A 0.9900 . ?
C16 H16B 0.9900 . ?
C16 H16C 0.9900 . ?
C16 H16D 0.9900 . ?
C16 C17 1.534(5) . ?
C16 C17A 1.53(2) . ?
C17 H17A 0.9900 . ?
C17 H17B 0.9900 . ?
C17 C18 1.527(5) . ?
C18 H18A 0.9900 . ?
C18 H18B 0.9900 . ?
C18 H18C 0.9900 . ?
C18 H18D 0.9900 . ?
C18 C17A 1.496(18) . ?
C19 H19A 0.9800 . ?
C19 H19B 0.9800 . ?
C19 H19C 0.9800 . ?
C17A H17C 0.9900 . ?
C17A H17D 0.9900 . ?

loop_
_geom_hbond_atom_site_label_D
_geom_hbond_atom_site_label_H
_geom_hbond_atom_site_label_A
_geom_hbond_distance_DH
_geom_hbond_distance_HA
_geom_hbond_distance_DA
_geom_hbond_angle_DHA
_geom_hbond_site_symmetry_A
_geom_hbond_publ_flag
O1 H1 O3 0.84 1.75 2.5756(19) 165.7 . yes

loop_
_geom_torsion_atom_site_label_1
_geom_torsion_atom_site_label_2
_geom_torsion_atom_site_label_3
_geom_torsion_atom_site_label_4
_geom_torsion
_geom_torsion_site_symmetry_1
_geom_torsion_site_symmetry_2
_geom_torsion_site_symmetry_3
_geom_torsion_site_symmetry_4
_geom_torsion_publ_flag
O1 C1 C2 C3 -148.30(18) . . . . ?
O1 C1 C2 C11 31.6(2) . . . . ?
O2 C1 C2 C3 31.9(3) . . . . ?
O2 C1 C2 C11 -148.2(2) . . . . ?
C1 C2 C3 C4 1.5(3) . . . . ?
C1 C2 C3 C8 179.36(16) . . . . ?
C1 C2 C11 C10 177.66(17) . . . . ?
C2 C3 C4 C5 177.30(18) . . . . ?
C2 C3 C8 C7 -179.18(16) . . . . ?
C2 C3 C8 C9 2.5(2) . . . . ?
C3 C2 C11 C10 -2.5(3) . . . . ?
C3 C4 C5 C6 1.4(3) . . . . ?
C3 C8 C9 C10 -1.7(3) . . . . ?
C3 C8 C9 C12 177.27(16) . . . . ?
C4 C3 C8 C7 -1.2(2) . . . . ?
C4 C3 C8 C9 -179.52(17) . . . . ?
C4 C5 C6 C7 -0.5(3) . . . . ?
C5 C6 C7 C8 -1.3(3) . . . . ?
C6 C7 C8 C3 2.2(3) . . . . ?
C6 C7 C8 C9 -179.57(18) . . . . ?
C7 C8 C9 C10 -179.85(17) . . . . ?
C7 C8 C9 C12 -0.9(3) . . . . ?
C8 C3 C4 C5 -0.5(3) . . . . ?
C8 C9 C10 C11 -1.3(3) . . . . ?
C8 C9 C12 C13 -125.03(19) . . . . ?
C8 C9 C12 C14 56.6(2) . . . 7_546 ?
C9 C10 C11 C2 3.5(3) . . . . ?
C9 C12 C13 C14 -178.84(16) . . . . ?
C10 C9 C12 C13 53.9(2) . . . . ?
C10 C9 C12 C14 -124.4(2) . . . 7_546 ?
C11 C2 C3 C4 -178.33(18) . . . . ?
C11 C2 C3 C8 -0.5(3) . . . . ?
C12 C9 C10 C11 179.73(16) . . . . ?
C12 C13 C14 C12 0.4(3) . . . 7_546 ?
C14 C12 C13 C14 -0.4(3) 7_546 . . . ?
O3 C15 C16 C17 -165.5(3) . . . . ?
O3 C15 C16 C17A 167.3(14) . . . . ?
N1 C15 C16 C17 15.4(3) . . . . ?
N1 C15 C16 C17A -11.8(14) . . . . ?
N1 C18 C17A C16 -14(2) . . . . ?
C15 N1 C18 C17 -19.6(3) . . . . ?
C15 N1 C18 C17A 7.8(15) . . . . ?
C15 C16 C17 C18 -26.2(4) . . . . ?
C15 C16 C17A C18 16(2) . . . . ?
C16 C17 C18 N1 27.4(4) . . . . ?
C18 N1 C15 O3 -176.5(2) . . . . ?
C18 N1 C15 C16 2.7(2) . . . . ?
C19 N1 C15 O3 -5.6(3) . . . . ?
C19 N1 C15 C16 173.56(19) . . . . ?
C19 N1 C18 C17 169.3(3) . . . . ?
C19 N1 C18 C17A -163.3(15) . . . . ?
